data_7110788
loop_
_publ_author_name
'Lawson, Gavin T.'
'Rivals, Frederic'
'Tascher, Mathieu'
'Jacob, Chacko'
'Bickley, Jamie F.'
'Steiner, Alexander'

_publ_section_title
;
 cis-Trihydrogen cyclotriphosphazenates---acidic anions in strongly basic
 media
;
_journal_issue 5
_journal_name_full 'Chemical Communications'
_journal_page_first 341
_journal_paper_doi 10.1039/a908954c
_journal_year 2000
_chemical_formula_sum 'C76 H113 Li3 N9 O10 P3'
_chemical_formula_weight 1426.48
_chemical_name_systematic
;
 ?
;
_space_group_IT_number 167
_symmetry_cell_setting rhombohedral
_symmetry_space_group_name_Hall '-R 3 2"c'
_symmetry_space_group_name_H-M 'R -3 c :H'
_atom_sites_solution_hydrogens geom
_atom_sites_solution_primary direct
_atom_sites_solution_secondary difmap
_audit_creation_method SHELXL-97
_cell_angle_alpha 90.00
_cell_angle_beta 90.00
_cell_angle_gamma 120.00
_cell_formula_units_Z 12
_cell_length_a 21.620(3)
_cell_length_b 21.620(3)
_cell_length_c 61.490(12)
_cell_measurement_temperature 200(2)
_cell_volume 24891(7)
_computing_structure_refinement 'SHELXL-97 (Sheldrick, 1997)'
_computing_structure_solution 'SHELXS-97 (Sheldrick, 1990)'
_diffrn_ambient_temperature 200(2)
_diffrn_measured_fraction_theta_full 0.304
_diffrn_measured_fraction_theta_max 0.304
_diffrn_measurement_device_type Stoe-IPDS
_diffrn_measurement_method 'image plate'
_diffrn_radiation_monochromator graphite
_diffrn_radiation_source 'fine-focus sealed tube'
_diffrn_radiation_type MoK\a
_diffrn_radiation_wavelength 0.71073
_diffrn_reflns_av_R_equivalents 0.0274
_diffrn_reflns_av_sigmaI/netI 0.0583
_diffrn_reflns_limit_h_max 11
_diffrn_reflns_limit_h_min -23
_diffrn_reflns_limit_k_max 23
_diffrn_reflns_limit_k_min 0
_diffrn_reflns_limit_l_max 66
_diffrn_reflns_limit_l_min -66
_diffrn_reflns_number 13763
_diffrn_reflns_theta_full 22.49
_diffrn_reflns_theta_max 22.49
_diffrn_reflns_theta_min 1.88
_exptl_absorpt_coefficient_mu 0.129
_exptl_crystal_colour golden-brown
_exptl_crystal_density_diffrn 1.142
_exptl_crystal_density_method 'not measured'
_exptl_crystal_description prism
_exptl_crystal_F_000 9192
_exptl_crystal_size_max 0.55
_exptl_crystal_size_mid 0.45
_exptl_crystal_size_min 0.40
_refine_diff_density_max 0.484
_refine_diff_density_min -0.269
_refine_diff_density_rms 0.051
_refine_ls_extinction_method none
_refine_ls_goodness_of_fit_ref 0.873
_refine_ls_hydrogen_treatment mixed
_refine_ls_matrix_type full
_refine_ls_number_parameters 305
_refine_ls_number_reflns 3619
_refine_ls_number_restraints 584
_refine_ls_restrained_S_all 1.039
_refine_ls_R_factor_all 0.0856
_refine_ls_R_factor_gt 0.0591
_refine_ls_shift/su_max 0.000
_refine_ls_shift/su_mean 0.000
_refine_ls_structure_factor_coef Fsqd
_refine_ls_weighting_details 'w=1/[\s^2^(Fo^2^)+(0.1144P)^2^+0.0000P] where P=(Fo^2^+2Fc^2^)/3'
_refine_ls_weighting_scheme calc
_refine_ls_wR_factor_gt 0.1555
_refine_ls_wR_factor_ref 0.1661
_reflns_number_gt 2188
_reflns_number_total 3619
_reflns_threshold_expression >2sigma(I)
_cod_data_source_file a908954csup1.cif
_cod_data_source_block 2b
_cod_depositor_comments
;
The following automatic conversions were performed:

'_refine_ls_weighting_scheme' value 'calc
w=1/[\s^2^(Fo^2^)+(0.1144P)^2^+0.0000P] where P=(Fo^2^+2Fc^2^)/3' was
changed to 'calc'. New tag '_refine_ls_weighting_details' was
created. The value of the new tag was set to
'w=1/[\s^2^(Fo^2^)+(0.1144P)^2^+0.0000P] where P=(Fo^2^+2Fc^2^)/3'.

Automatic conversion script
Id: cif_fix_values 3143 2015-03-26 13:38:13Z robertas 
;
_cod_original_sg_symbol_H-M R-3c
_cod_database_code 7110788

loop_
_symmetry_equiv_pos_as_xyz
'x, y, z'
'-y, x-y, z'
'-x+y, -x, z'
'y, x, -z+1/2'
'x-y, -y, -z+1/2'
'-x, -x+y, -z+1/2'
'x+2/3, y+1/3, z+1/3'
'-y+2/3, x-y+1/3, z+1/3'
'-x+y+2/3, -x+1/3, z+1/3'
'y+2/3, x+1/3, -z+5/6'
'x-y+2/3, -y+1/3, -z+5/6'
'-x+2/3, -x+y+1/3, -z+5/6'
'x+1/3, y+2/3, z+2/3'
'-y+1/3, x-y+2/3, z+2/3'
'-x+y+1/3, -x+2/3, z+2/3'
'y+1/3, x+2/3, -z+7/6'
'x-y+1/3, -y+2/3, -z+7/6'
'-x+1/3, -x+y+2/3, -z+7/6'
'-x, -y, -z'
'y, -x+y, -z'
'x-y, x, -z'
'-y, -x, z-1/2'
'-x+y, y, z-1/2'
'x, x-y, z-1/2'
'-x+2/3, -y+1/3, -z+1/3'
'y+2/3, -x+y+1/3, -z+1/3'
'x-y+2/3, x+1/3, -z+1/3'
'-y+2/3, -x+1/3, z-1/6'
'-x+y+2/3, y+1/3, z-1/6'
'x+2/3, x-y+1/3, z-1/6'
'-x+1/3, -y+2/3, -z+2/3'
'y+1/3, -x+y+2/3, -z+2/3'
'x-y+1/3, x+2/3, -z+2/3'
'-y+1/3, -x+2/3, z+1/6'
'-x+y+1/3, y+2/3, z+1/6'
'x+1/3, x-y+2/3, z+1/6'

loop_
_atom_site_label
_atom_site_type_symbol
_atom_site_fract_x
_atom_site_fract_y
_atom_site_fract_z
_atom_site_U_iso_or_equiv
_atom_site_adp_type
_atom_site_occupancy
_atom_site_calc_flag
_atom_site_refinement_flags
_atom_site_disorder_assembly
_atom_site_disorder_group
P1 P 0.25362(5) 0.59816(5) 0.018257(17) 0.0385(4) Uani 1 d . . .
N1 N 0.26680(17) 0.67782(17) 0.02265(5) 0.0396(8) Uani 1 d . . .
N2 N 0.18365(17) 0.55033(17) 0.03227(5) 0.0426(9) Uani 1 d . . .
N3 N 0.2405(2) 0.57808(19) -0.00881(6) 0.0459(9) Uani 1 d . . .
H3 H 0.272(2) 0.570(2) -0.0140(7) 0.053(14) Uiso 1 d . . .
Li1 Li 0.1772(4) 0.6372(4) 0.04187(12) 0.0548(19) Uani 1 d . . .
C11 C 0.1472(2) 0.4764(2) 0.03384(7) 0.0447(11) Uani 1 d . . .
C12 C 0.1637(3) 0.4308(2) 0.02235(8) 0.0561(12) Uani 1 d . . .
H12 H 0.2032 0.4506 0.0126 0.067 Uiso 1 calc R . .
C13 C 0.1241(3) 0.3575(3) 0.02479(10) 0.0726(16) Uani 1 d . . .
H13 H 0.1364 0.3277 0.0167 0.087 Uiso 1 calc R . .
C14 C 0.0663(3) 0.3272(3) 0.03901(12) 0.0839(19) Uani 1 d . . .
H14 H 0.0386 0.2768 0.0406 0.101 Uiso 1 calc R . .
C15 C 0.0498(3) 0.3708(3) 0.05069(10) 0.0773(17) Uani 1 d . . .
H15 H 0.0111 0.3506 0.0607 0.093 Uiso 1 calc R . .
C16 C 0.0887(2) 0.4437(3) 0.04816(8) 0.0583(13) Uani 1 d . . .
H16 H 0.0757 0.4728 0.0563 0.070 Uiso 1 calc R . .
C21 C 0.2003(2) 0.5892(2) -0.02424(7) 0.0434(11) Uani 1 d . . .
C22 C 0.2121(3) 0.5846(3) -0.04615(7) 0.0652(14) Uani 1 d . . .
H22 H 0.2481 0.5741 -0.0505 0.078 Uiso 1 calc R . .
C23 C 0.1725(3) 0.5947(4) -0.06178(8) 0.0860(18) Uani 1 d . . .
H23 H 0.1809 0.5905 -0.0767 0.103 Uiso 1 calc R . .
C24 C 0.1211(3) 0.6109(3) -0.05602(9) 0.0801(17) Uani 1 d . . .
H24 H 0.0939 0.6180 -0.0669 0.096 Uiso 1 calc R . .
C25 C 0.1092(3) 0.6168(3) -0.03447(8) 0.0631(14) Uani 1 d . . .
H25 H 0.0737 0.6282 -0.0304 0.076 Uiso 1 calc R . .
C26 C 0.1481(2) 0.6063(2) -0.01862(7) 0.0500(11) Uani 1 d . . .
H26 H 0.1393 0.6107 -0.0037 0.060 Uiso 1 calc R . .
O1 O 0.19194(19) 0.6805(2) 0.07068(6) 0.0776(11) Uani 1 d DU . .
C31 C 0.2589(4) 0.7072(4) 0.08100(10) 0.102(2) Uani 1 d DU . .
H31A H 0.2957 0.7139 0.0702 0.122 Uiso 0.45(2) calc PR A 1
H31B H 0.2563 0.6730 0.0922 0.122 Uiso 0.45(2) calc PR A 1
H31A H 0.2981 0.7293 0.0702 0.122 Uiso 0.55(2) calc PR A 2
H31B H 0.2618 0.6683 0.0886 0.122 Uiso 0.55(2) calc PR A 2
C32 C 0.2773(9) 0.7754(9) 0.0911(4) 0.109(7) Uiso 0.45(2) d PDU A 1
H32A H 0.2908 0.7764 0.1065 0.131 Uiso 0.45(2) calc PR A 1
H32B H 0.3173 0.8156 0.0833 0.131 Uiso 0.45(2) calc PR A 1
C33 C 0.2126(8) 0.7789(8) 0.0892(4) 0.102(6) Uiso 0.45(2) d PDU A 1
H33A H 0.2186 0.8145 0.0780 0.123 Uiso 0.45(2) calc PR A 1
H33B H 0.2015 0.7936 0.1033 0.123 Uiso 0.45(2) calc PR A 1
C34 C 0.1521(7) 0.7050(9) 0.0828(4) 0.102(6) Uiso 0.45(2) d PDU A 1
H34A H 0.1287 0.6746 0.0956 0.122 Uiso 0.45(2) calc PR A 1
H34B H 0.1158 0.7078 0.0737 0.122 Uiso 0.45(2) calc PR A 1
C32' C 0.2637(9) 0.7617(10) 0.0970(3) 0.130(8) Uiso 0.55(2) d PDU A 2
H32C H 0.2816 0.7556 0.1112 0.156 Uiso 0.55(2) calc PR A 2
H32D H 0.2965 0.8106 0.0916 0.156 Uiso 0.55(2) calc PR A 2
C33' C 0.1906(7) 0.7496(9) 0.0991(2) 0.097(5) Uiso 0.55(2) d PDU A 2
H33C H 0.1902 0.7928 0.1043 0.116 Uiso 0.55(2) calc PR A 2
H33D H 0.1608 0.7089 0.1089 0.116 Uiso 0.55(2) calc PR A 2
C34' C 0.1676(6) 0.7327(7) 0.07535(17) 0.070(4) Uiso 0.55(2) d PDU A 2
H34C H 0.1153 0.7109 0.0737 0.084 Uiso 0.55(2) calc PR A 2
H34D H 0.1921 0.7757 0.0660 0.084 Uiso 0.55(2) calc PR A 2
O2 O 0.08851(16) 0.63412(17) 0.03267(6) 0.0677(10) Uani 1 d DU . .
C41 C 0.0216(3) 0.5689(3) 0.03072(10) 0.0780(16) Uani 1 d DU . .
H41A H -0.0030 0.5546 0.0450 0.094 Uiso 0.709(16) calc PR B 1
H41B H 0.0289 0.5300 0.0253 0.094 Uiso 0.709(16) calc PR B 1
H41A H 0.0108 0.5408 0.0443 0.094 Uiso 0.291(16) calc PR B 2
H41B H 0.0234 0.5399 0.0186 0.094 Uiso 0.291(16) calc PR B 2
C42 C -0.0213(4) 0.5853(4) 0.01466(18) 0.075(3) Uiso 0.709(16) d PDU B 1
H42A H -0.0179 0.5689 -0.0001 0.090 Uiso 0.709(16) calc PR B 1
H42B H -0.0722 0.5613 0.0190 0.090 Uiso 0.709(16) calc PR B 1
C43 C 0.0094(5) 0.6618(5) 0.0150(2) 0.093(3) Uiso 0.709(16) d PDU B 1
H43A H 0.0075 0.6797 0.0004 0.111 Uiso 0.709(16) calc PR B 1
H43B H -0.0171 0.6754 0.0252 0.111 Uiso 0.709(16) calc PR B 1
C44 C 0.0806(4) 0.6908(4) 0.02182(18) 0.068(3) Uiso 0.709(16) d PDU B 1
H44A H 0.0932 0.7307 0.0320 0.082 Uiso 0.709(16) calc PR B 1
H44B H 0.1129 0.7094 0.0091 0.082 Uiso 0.709(16) calc PR B 1
C42' C -0.0327(8) 0.5885(8) 0.0266(5) 0.084(7) Uiso 0.291(16) d PDU B 2
H42C H -0.0683 0.5711 0.0385 0.101 Uiso 0.291(16) calc PR B 2
H42D H -0.0578 0.5672 0.0128 0.101 Uiso 0.291(16) calc PR B 2
C43' C 0.0043(9) 0.6673(9) 0.0254(5) 0.081(7) Uiso 0.291(16) d PDU B 2
H43C H 0.0109 0.6838 0.0101 0.098 Uiso 0.291(16) calc PR B 2
H43D H -0.0223 0.6864 0.0333 0.098 Uiso 0.291(16) calc PR B 2
C44' C 0.0711(8) 0.6882(8) 0.0355(4) 0.067(6) Uiso 0.291(16) d PDU B 2
H44C H 0.1087 0.7333 0.0289 0.080 Uiso 0.291(16) calc PR B 2
H44D H 0.0683 0.6965 0.0512 0.080 Uiso 0.291(16) calc PR B 2
O3 O 0.1860(9) 0.4009(8) -0.0472(3) 0.215(7) Uiso 0.604(15) d PDU C 1
C51 C 0.1305(11) 0.3813(11) -0.0631(3) 0.190(8) Uiso 0.604(15) d PDU C 1
H51A H 0.0860 0.3750 -0.0564 0.228 Uiso 0.604(15) calc PR C 1
H51B H 0.1456 0.4168 -0.0750 0.228 Uiso 0.604(15) calc PR C 1
C52 C 0.1223(11) 0.3157(12) -0.0704(3) 0.190(8) Uiso 0.604(15) d PDU C 1
H52A H 0.1266 0.3170 -0.0865 0.228 Uiso 0.604(15) calc PR C 1
H52B H 0.0740 0.2766 -0.0665 0.228 Uiso 0.604(15) calc PR C 1
C53 C 0.1761(11) 0.3009(11) -0.0609(3) 0.176(8) Uiso 0.604(15) d PDU C 1
H53A H 0.2200 0.3215 -0.0699 0.211 Uiso 0.604(15) calc PR C 1
H53B H 0.1571 0.2489 -0.0592 0.211 Uiso 0.604(15) calc PR C 1
C54 C 0.1898(11) 0.3367(11) -0.0396(3) 0.169(7) Uiso 0.604(15) d PDU C 1
H54A H 0.2373 0.3497 -0.0337 0.203 Uiso 0.604(15) calc PR C 1
H54B H 0.1522 0.3081 -0.0288 0.203 Uiso 0.604(15) calc PR C 1
O3' O 0.1377(14) 0.2470(12) -0.0463(5) 0.231(12) Uiso 0.396(15) d PDU C 2
C51' C 0.1628(19) 0.2935(17) -0.0287(4) 0.195(12) Uiso 0.396(15) d PDU C 2
H51C H 0.2084 0.2985 -0.0235 0.234 Uiso 0.396(15) calc PR C 2
H51D H 0.1278 0.2741 -0.0167 0.234 Uiso 0.396(15) calc PR C 2
C52' C 0.1738(18) 0.3627(14) -0.0351(5) 0.170(10) Uiso 0.396(15) d PDU C 2
H52C H 0.2235 0.4008 -0.0322 0.204 Uiso 0.396(15) calc PR C 2
H52D H 0.1406 0.3740 -0.0273 0.204 Uiso 0.396(15) calc PR C 2
C53' C 0.158(3) 0.3544(16) -0.0591(5) 0.248(13) Uiso 0.396(15) d PDU C 2
H53C H 0.1256 0.3725 -0.0629 0.298 Uiso 0.396(15) calc PR C 2
H53D H 0.2031 0.3821 -0.0675 0.298 Uiso 0.396(15) calc PR C 2
C54' C 0.125(2) 0.2787(17) -0.0645(5) 0.198(12) Uiso 0.396(15) d PDU C 2
H54C H 0.0733 0.2579 -0.0670 0.238 Uiso 0.396(15) calc PR C 2
H54D H 0.1471 0.2717 -0.0777 0.238 Uiso 0.396(15) calc PR C 2
O4 O 0.128(2) 0.155(2) -0.0109(7) 0.308(17) Uiso 0.33 d PDU D -1
C61 C 0.061(2) 0.129(2) -0.0222(5) 0.227(16) Uiso 0.33 d PDU D -1
H61A H 0.0349 0.0763 -0.0230 0.272 Uiso 0.33 calc PR D -1
H61B H 0.0690 0.1490 -0.0371 0.272 Uiso 0.33 calc PR D -1
C62 C 0.025(2) 0.156(3) -0.0085(7) 0.237(18) Uiso 0.33 d PDU D -1
H62A H 0.0453 0.2081 -0.0099 0.284 Uiso 0.33 calc PR D -1
H62B H -0.0273 0.1314 -0.0115 0.284 Uiso 0.33 calc PR D -1
C63 C 0.040(3) 0.136(2) 0.0127(5) 0.235(17) Uiso 0.33 d PDU D -1
H63A H 0.0119 0.0838 0.0149 0.281 Uiso 0.33 calc PR D -1
H63B H 0.0285 0.1600 0.0246 0.281 Uiso 0.33 calc PR D -1
C64 C 0.116(3) 0.161(3) 0.0117(7) 0.239(17) Uiso 0.33 d PDU D -1
H64A H 0.1442 0.2117 0.0165 0.287 Uiso 0.33 calc PR D -1
H64B H 0.1286 0.1316 0.0207 0.287 Uiso 0.33 calc PR D -1

loop_
_atom_site_aniso_label
_atom_site_aniso_U_11
_atom_site_aniso_U_22
_atom_site_aniso_U_33
_atom_site_aniso_U_23
_atom_site_aniso_U_13
_atom_site_aniso_U_12
P1 0.0375(6) 0.0387(6) 0.0387(6) -0.0010(5) -0.0001(5) 0.0185(5)
N1 0.0381(19) 0.0388(19) 0.0423(19) 0.0002(15) 0.0009(15) 0.0195(16)
N2 0.0393(19) 0.040(2) 0.044(2) 0.0011(16) 0.0029(16) 0.0167(17)
N3 0.046(2) 0.055(2) 0.043(2) -0.0070(17) -0.0023(18) 0.0292(19)
Li1 0.052(4) 0.056(5) 0.057(5) -0.010(4) 0.000(4) 0.027(4)
C11 0.039(2) 0.044(3) 0.048(3) 0.006(2) -0.007(2) 0.018(2)
C12 0.051(3) 0.043(3) 0.072(3) 0.000(2) -0.002(2) 0.022(2)
C13 0.064(3) 0.048(3) 0.105(4) -0.002(3) -0.014(3) 0.028(3)
C14 0.057(4) 0.050(3) 0.132(6) 0.030(4) -0.008(4) 0.017(3)
C15 0.056(3) 0.068(4) 0.102(4) 0.040(3) 0.013(3) 0.026(3)
C16 0.049(3) 0.056(3) 0.068(3) 0.019(2) 0.005(2) 0.025(2)
C21 0.039(2) 0.039(2) 0.043(3) -0.0037(19) -0.003(2) 0.013(2)
C22 0.066(3) 0.094(4) 0.042(3) -0.008(3) 0.000(2) 0.045(3)
C23 0.099(5) 0.135(6) 0.039(3) -0.010(3) -0.008(3) 0.070(4)
C24 0.083(4) 0.112(5) 0.056(4) 0.001(3) -0.017(3) 0.056(4)
C25 0.057(3) 0.077(4) 0.060(3) -0.002(3) -0.010(2) 0.037(3)
C26 0.047(3) 0.057(3) 0.043(3) -0.001(2) -0.001(2) 0.025(2)
O1 0.075(2) 0.089(3) 0.071(2) -0.028(2) 0.0037(19) 0.043(2)
C31 0.104(5) 0.158(7) 0.068(4) -0.022(4) -0.012(4) 0.084(5)
O2 0.0470(19) 0.057(2) 0.100(3) -0.0095(19) -0.0070(18) 0.0267(17)
C41 0.050(3) 0.064(3) 0.108(5) 0.014(3) 0.004(3) 0.019(3)

loop_
_atom_type_symbol
_atom_type_description
_atom_type_scat_dispersion_real
_atom_type_scat_dispersion_imag
_atom_type_scat_source
C C 0.0033 0.0016 'International Tables Vol C Tables 4.2.6.8 and 6.1.1.4'
H H 0.0000 0.0000 'International Tables Vol C Tables 4.2.6.8 and 6.1.1.4'
Li Li -0.0003 0.0001 'International Tables Vol C Tables 4.2.6.8 and 6.1.1.4'
N N 0.0061 0.0033 'International Tables Vol C Tables 4.2.6.8 and 6.1.1.4'
O O 0.0106 0.0060 'International Tables Vol C Tables 4.2.6.8 and 6.1.1.4'
P P 0.1023 0.0942 'International Tables Vol C Tables 4.2.6.8 and 6.1.1.4'

loop_
_geom_angle_atom_site_label_1
_geom_angle_atom_site_label_2
_geom_angle_atom_site_label_3
_geom_angle
_geom_angle_site_symmetry_1
_geom_angle_site_symmetry_3
N2 P1 N1 117.55(18) . 2_665
N2 P1 N1 101.83(17) . .
N1 P1 N1 114.7(2) 2_665 .
N2 P1 N3 112.28(18) . .
N1 P1 N3 100.24(18) 2_665 .
N1 P1 N3 110.54(18) . .
N2 P1 Li1 50.6(2) . .
N1 P1 Li1 135.1(2) 2_665 .
N1 P1 Li1 51.2(2) . .
N3 P1 Li1 124.6(2) . .
P1 N1 P1 119.8(2) 3_565 .
P1 N1 Li1 144.6(3) 3_565 .
P1 N1 Li1 90.8(3) . .
C11 N2 P1 126.5(3) . .
C11 N2 Li1 141.2(4) . .
P1 N2 Li1 92.2(3) . .
C21 N3 P1 131.4(3) . .
O1 Li1 O2 101.5(4) . .
O1 Li1 N2 129.4(4) . .
O2 Li1 N2 113.6(4) . .
O1 Li1 N1 115.1(4) . .
O2 Li1 N1 122.9(4) . .
N2 Li1 N1 75.1(3) . .
O1 Li1 P1 132.5(4) . .
O2 Li1 P1 125.9(4) . .
N2 Li1 P1 37.16(16) . .
N1 Li1 P1 37.98(16) . .
N2 C11 C12 125.4(4) . .
N2 C11 C16 118.3(4) . .
C12 C11 C16 116.3(4) . .
C13 C12 C11 121.6(5) . .
C12 C13 C14 120.3(5) . .
C15 C14 C13 119.1(5) . .
C14 C15 C16 120.7(5) . .
C15 C16 C11 121.9(5) . .
C22 C21 N3 119.9(4) . .
C22 C21 C26 117.6(4) . .
N3 C21 C26 122.5(4) . .
C23 C22 C21 121.1(5) . .
C24 C23 C22 120.7(5) . .
C25 C24 C23 119.2(5) . .
C24 C25 C26 120.7(5) . .
C25 C26 C21 120.7(4) . .
C31 O1 C34 107.5(7) . .
C31 O1 C34' 106.4(5) . .
C34 O1 C34' 27.3(8) . .
C31 O1 Li1 119.4(4) . .
C34 O1 Li1 131.8(8) . .
C34' O1 Li1 120.2(5) . .
O1 C31 C32 108.0(7) . .
O1 C31 C32' 105.7(7) . .
C32 C31 C32' 18.0(14) . .
C33 C32 C31 103.7(10) . .
C32 C33 C34 108.1(11) . .
O1 C34 C33 99.4(10) . .
C33' C32' C31 105.8(10) . .
C32' C33' C34' 98.5(10) . .
O1 C34' C33' 99.8(8) . .
C44' O2 C41 105.7(7) . .
C44' O2 C44 34.6(9) . .
C41 O2 C44 107.4(4) . .
C44' O2 Li1 126.7(7) . .
C41 O2 Li1 123.0(4) . .
C44 O2 Li1 128.1(4) . .
O2 C41 C42' 107.0(7) . .
O2 C41 C42 105.1(5) . .
C42' C41 C42 30.8(11) . .
C43 C42 C41 105.9(6) . .
C44 C43 C42 106.8(7) . .
C43 C44 O2 108.7(6) . .
C41 C42' C43' 107.0(11) . .
C44' C43' C42' 102.8(12) . .
O2 C44' C43' 109.5(12) . .
C51 O3 C54 111.3(13) . .
C52 C51 O3 100.4(12) . .
C51 C52 C53 112.1(13) . .
C52 C53 C54 102.2(12) . .
C53 C54 O3 96.7(12) . .
C51' O3' C54' 111.4(16) . .
O3' C51' C52' 109.8(15) . .
C51' C52' C53' 103.5(14) . .
C54' C53' C52' 108.0(15) . .
O3' C54' C53' 105.2(16) . .
C64 O4 C61 108.6(18) . .
O4 C61 C62 101.5(18) . .
C63 C62 C61 99.0(18) . .
C62 C63 C64 103.0(18) . .
O4 C64 C63 103.4(17) . .

loop_
_geom_bond_atom_site_label_1
_geom_bond_atom_site_label_2
_geom_bond_distance
_geom_bond_site_symmetry_2
P1 N2 1.592(3) .
P1 N1 1.614(3) 2_665
P1 N1 1.621(3) .
P1 N3 1.708(4) .
P1 Li1 2.634(7) .
N1 P1 1.614(3) 3_565
N1 Li1 2.054(8) .
N2 C11 1.387(5) .
N2 Li1 2.038(8) .
N3 C21 1.387(5) .
Li1 O1 1.954(8) .
Li1 O2 1.969(8) .
C11 C12 1.398(6) .
C11 C16 1.407(6) .
C12 C13 1.382(7) .
C13 C14 1.392(8) .
C14 C15 1.367(9) .
C15 C16 1.374(7) .
C21 C22 1.385(6) .
C21 C26 1.393(6) .
C22 C23 1.376(7) .
C23 C24 1.369(8) .
C24 C25 1.368(7) .
C25 C26 1.379(6) .
O1 C31 1.412(7) .
O1 C34 1.425(12) .
O1 C34' 1.493(9) .
C31 C32 1.460(13) .
C31 C32' 1.498(13) .
C32 C33 1.443(14) .
C33 C34 1.528(15) .
C32' C33' 1.475(13) .
C33' C34' 1.529(12) .
O2 C44' 1.407(13) .
O2 C41 1.433(6) .
O2 C44 1.478(7) .
C41 C42' 1.456(13) .
C41 C42 1.513(8) .
C42 C43 1.442(10) .
C43 C44 1.403(10) .
C42' C43' 1.479(15) .
C43' C44' 1.423(15) .
O3 C51 1.434(14) .
O3 C54 1.506(14) .
C51 C52 1.412(15) .
C52 C53 1.474(15) .
C53 C54 1.475(14) .
O3' C51' 1.391(16) .
O3' C54' 1.406(17) .
C51' C52' 1.447(16) .
C52' C53' 1.504(16) .
C53' C54' 1.459(16) .
O4 C64 1.429(17) .
O4 C61 1.431(17) .
C61 C62 1.466(17) .
C62 C63 1.457(17) .
C63 C64 1.458(17) .

loop_
_geom_torsion_atom_site_label_1
_geom_torsion_atom_site_label_2
_geom_torsion_atom_site_label_3
_geom_torsion_atom_site_label_4
_geom_torsion
_geom_torsion_site_symmetry_1
_geom_torsion_site_symmetry_4
N2 P1 N1 P1 160.4(2) . 3_565
N1 P1 N1 P1 32.3(4) 2_665 3_565
N3 P1 N1 P1 -80.1(3) . 3_565
Li1 P1 N1 P1 161.4(4) . 3_565
N2 P1 N1 Li1 -1.0(3) . .
N1 P1 N1 Li1 -129.1(3) 2_665 .
N3 P1 N1 Li1 118.4(3) . .
N1 P1 N2 C11 -55.9(4) 2_665 .
N1 P1 N2 C11 177.8(3) . .
N3 P1 N2 C11 59.6(4) . .
Li1 P1 N2 C11 176.8(5) . .
N1 P1 N2 Li1 127.3(3) 2_665 .
N1 P1 N2 Li1 1.0(3) . .
N3 P1 N2 Li1 -117.2(3) . .
N2 P1 N3 C21 69.6(4) . .
N1 P1 N3 C21 -164.8(4) 2_665 .
N1 P1 N3 C21 -43.4(4) . .
Li1 P1 N3 C21 13.0(5) . .
C11 N2 Li1 O1 72.8(8) . .
P1 N2 Li1 O1 -111.3(5) . .
C11 N2 Li1 O2 -56.9(7) . .
P1 N2 Li1 O2 119.0(4) . .
C11 N2 Li1 N1 -176.7(5) . .
P1 N2 Li1 N1 -0.8(2) . .
C11 N2 Li1 P1 -175.9(6) . .
P1 N1 Li1 O1 -23.8(8) 3_565 .
P1 N1 Li1 O1 127.7(4) . .
P1 N1 Li1 O2 100.6(6) 3_565 .
P1 N1 Li1 O2 -107.9(4) . .
P1 N1 Li1 N2 -150.7(4) 3_565 .
P1 N1 Li1 N2 0.8(2) . .
P1 N1 Li1 P1 -151.5(5) 3_565 .
N2 P1 Li1 O1 102.5(6) . .
N1 P1 Li1 O1 11.1(7) 2_665 .
N1 P1 Li1 O1 -76.2(5) . .
N3 P1 Li1 O1 -165.8(4) . .
N2 P1 Li1 O2 -82.0(4) . .
N1 P1 Li1 O2 -173.4(3) 2_665 .
N1 P1 Li1 O2 99.3(5) . .
N3 P1 Li1 O2 9.7(6) . .
N1 P1 Li1 N2 -91.3(3) 2_665 .
N1 P1 Li1 N2 -178.7(3) . .
N3 P1 Li1 N2 91.7(3) . .
N2 P1 Li1 N1 178.7(3) . .
N1 P1 Li1 N1 87.3(3) 2_665 .
N3 P1 Li1 N1 -89.6(3) . .
P1 N2 C11 C12 -3.6(6) . .
Li1 N2 C11 C12 171.3(5) . .
P1 N2 C11 C16 176.1(3) . .
Li1 N2 C11 C16 -9.0(7) . .
N2 C11 C12 C13 -179.5(4) . .
C16 C11 C12 C13 0.8(7) . .
C11 C12 C13 C14 -0.3(8) . .
C12 C13 C14 C15 -0.8(8) . .
C13 C14 C15 C16 1.4(9) . .
C14 C15 C16 C11 -0.9(8) . .
N2 C11 C16 C15 -179.9(4) . .
C12 C11 C16 C15 -0.2(7) . .
P1 N3 C21 C22 163.7(4) . .
P1 N3 C21 C26 -15.4(6) . .
N3 C21 C22 C23 179.4(5) . .
C26 C21 C22 C23 -1.5(7) . .
C21 C22 C23 C24 1.1(9) . .
C22 C23 C24 C25 -0.2(10) . .
C23 C24 C25 C26 -0.3(9) . .
C24 C25 C26 C21 -0.2(8) . .
C22 C21 C26 C25 1.0(7) . .
N3 C21 C26 C25 -179.8(4) . .
O2 Li1 O1 C31 -165.7(5) . .
N2 Li1 O1 C31 60.3(7) . .
N1 Li1 O1 C31 -30.7(7) . .
P1 Li1 O1 C31 10.6(8) . .
O2 Li1 O1 C34 -0.3(13) . .
N2 Li1 O1 C34 -134.3(12) . .
N1 Li1 O1 C34 134.7(12) . .
P1 Li1 O1 C34 175.9(12) . .
O2 Li1 O1 C34' -31.1(8) . .
N2 Li1 O1 C34' -165.1(7) . .
N1 Li1 O1 C34' 103.9(8) . .
P1 Li1 O1 C34' 145.2(7) . .
C34 O1 C31 C32 -30.7(17) . .
C34' O1 C31 C32 -2.2(14) . .
Li1 O1 C31 C32 137.9(12) . .
C34 O1 C31 C32' -12.0(17) . .
C34' O1 C31 C32' 16.5(14) . .
Li1 O1 C31 C32' 156.6(11) . .
O1 C31 C32 C33 9.8(19) . .
C32' C31 C32 C33 -76(3) . .
C31 C32 C33 C34 13(2) . .
C31 O1 C34 C33 36.2(19) . .
C34' O1 C34 C33 -55.7(14) . .
Li1 O1 C34 C33 -130.4(12) . .
C32 C33 C34 O1 -30(2) . .
O1 C31 C32' C33' 15.0(16) . .
C32 C31 C32' C33' 115(4) . .
C31 C32' C33' C34' -38.8(16) . .
C31 O1 C34' C33' -40.5(12) . .
C34 O1 C34' C33' 56.1(15) . .
Li1 O1 C34' C33' 179.8(9) . .
C32' C33' C34' O1 47.3(13) . .
O1 Li1 O2 C44' 42.2(14) . .
N2 Li1 O2 C44' -175.2(14) . .
N1 Li1 O2 C44' -88.1(14) . .
P1 Li1 O2 C44' -134.4(14) . .
O1 Li1 O2 C41 -110.0(5) . .
N2 Li1 O2 C41 32.7(6) . .
N1 Li1 O2 C41 119.7(5) . .
P1 Li1 O2 C41 73.4(6) . .
O1 Li1 O2 C44 86.1(7) . .
N2 Li1 O2 C44 -131.2(6) . .
N1 Li1 O2 C44 -44.2(8) . .
P1 Li1 O2 C44 -90.5(7) . .
C44' O2 C41 C42' 15.0(15) . .
C44 O2 C41 C42' -21.1(14) . .
Li1 O2 C41 C42' 172.1(14) . .
C44' O2 C41 C42 47.0(11) . .
C44 O2 C41 C42 10.9(7) . .
Li1 O2 C41 C42 -155.8(6) . .
O2 C41 C42 C43 -22.2(9) . .
C42' C41 C42 C43 75.9(15) . .
C41 C42 C43 C44 25.3(11) . .
C42 C43 C44 O2 -18.8(11) . .
C44' O2 C44 C43 -88.1(13) . .
C41 O2 C44 C43 4.4(9) . .
Li1 O2 C44 C43 170.3(6) . .
O2 C41 C42' C43' 2(2) . .
C42 C41 C42' C43' -89(2) . .
C41 C42' C43' C44' -18(3) . .
C41 O2 C44' C43' -27.8(19) . .
C44 O2 C44' C43' 70.3(17) . .
Li1 O2 C44' C43' 176.2(13) . .
C42' C43' C44' O2 28(3) . .
C54 O3 C51 C52 -21(2) . .
O3 C51 C52 C53 -6(3) . .
C51 C52 C53 C54 30(3) . .
C52 C53 C54 O3 -38.2(19) . .
C51 O3 C54 C53 39(2) . .
C54' O3' C51' C52' -5(4) . .
O3' C51' C52' C53' -5(4) . .
C51' C52' C53' C54' 12(5) . .
C51' O3' C54' C53' 12(5) . .
C52' C53' C54' O3' -14(5) . .
C64 O4 C61 C62 28(5) . .
O4 C61 C62 C63 -45(4) . .
C61 C62 C63 C64 47(4) . .
C61 O4 C64 C63 2(5) . .
C62 C63 C64 O4 -31(5) . .
